data_7023621
loop_
_publ_author_name
'Wang, Hailong'
'Liu, Chenxi'
'Liu, Tao'
'Zeng, Suyuan'
'Cao, Wei'
'Ma, Qi'
'Duan, Chunying'
'Dou, Jianmin'
'Jiang, Jianzhuang'

_publ_section_title
;
 Mixed (phthalocyaninato)(Schiff-base) di-dysprosium sandwich complexes.
 Effect of magnetic coupling on the SMM behavior.
;
_journal_issue 43
_journal_name_full 'Dalton transactions (Cambridge, England : 2003)'
_journal_page_first 15355
_journal_page_last 15360
_journal_paper_doi 10.1039/c3dt51590g
_journal_volume 42
_journal_year 2013
_chemical_formula_sum 'C66 H60 Gd2 N6 O15'
_chemical_formula_weight 1491.70
_chemical_name_systematic
;
?
;
_space_group_IT_number 33
_symmetry_cell_setting orthorhombic
_symmetry_space_group_name_Hall 'P 2c -2n'
_symmetry_space_group_name_H-M 'P n a 21'
_atom_sites_solution_hydrogens geom
_atom_sites_solution_primary direct
_atom_sites_solution_secondary difmap
_audit_creation_method SHELXL-97
_cell_angle_alpha 90.00
_cell_angle_beta 90.00
_cell_angle_gamma 90.00
_cell_formula_units_Z 4
_cell_length_a 21.8735(13)
_cell_length_b 12.4022(7)
_cell_length_c 23.7390(14)
_cell_measurement_reflns_used 6678
_cell_measurement_temperature 293(2)
_cell_measurement_theta_max 27.57
_cell_measurement_theta_min 3.02
_cell_volume 6439.9(7)
_computing_cell_refinement
;CrysAlisPro, Oxford Diffraction Ltd.,
Version 1.171.34.40 (release 27-08-2010 CrysAlis171 .NET)
(compiled Aug 27 2010,11:50:40)
;
_computing_data_collection
;
CrysAlisPro, Oxford Diffraction Ltd.,
Version 1.171.34.40 (release 27-08-2010 CrysAlis171 .NET)
(compiled Aug 27 2010,11:50:40)
;
_computing_data_reduction
;
CrysAlisPro, Oxford Diffraction Ltd.,
Version 1.171.34.40 (release 27-08-2010 CrysAlis171 .NET)
(compiled Aug 27 2010,11:50:40)
;
_computing_structure_refinement 'SHELXL-97 (Sheldrick, 1997)'
_computing_structure_solution 'SHELXS-97 (Sheldrick, 2008)'
_diffrn_ambient_temperature 293(2)
_diffrn_detector_area_resol_mean 16.2141
_diffrn_measured_fraction_theta_full 0.999
_diffrn_measured_fraction_theta_max 0.996
_diffrn_measurement_device_type 'Xcalibur, Eos, Gemini'
_diffrn_measurement_method '\w scans'
_diffrn_radiation_monochromator graphite
_diffrn_radiation_source 'fine-focus sealed tube'
_diffrn_radiation_type MoK\a
_diffrn_radiation_wavelength 0.71073
_diffrn_reflns_av_R_equivalents 0.0252
_diffrn_reflns_av_sigmaI/netI 0.0425
_diffrn_reflns_limit_h_max 28
_diffrn_reflns_limit_h_min -28
_diffrn_reflns_limit_k_max 7
_diffrn_reflns_limit_k_min -16
_diffrn_reflns_limit_l_max 30
_diffrn_reflns_limit_l_min -29
_diffrn_reflns_number 36201
_diffrn_reflns_theta_full 25.00
_diffrn_reflns_theta_max 27.57
_diffrn_reflns_theta_min 1.85
_diffrn_standards_interval_count 0
_diffrn_standards_interval_time 0
_diffrn_standards_number 0
_exptl_absorpt_coefficient_mu 2.112
_exptl_absorpt_correction_T_max 0.6774
_exptl_absorpt_correction_T_min 0.6203
_exptl_absorpt_correction_type multi-scan
_exptl_absorpt_process_details
;
CrysAlisPro, Oxford Diffraction Ltd.,
Version 1.171.34.40 (release 27-08-2010 CrysAlis171 .NET)
(compiled Aug 27 2010,11:50:40)
Empirical absorption correction using spherical harmonics,
implemented in SCALE3 ABSPACK scaling algorithm.
;
_exptl_crystal_colour yellow
_exptl_crystal_density_diffrn 1.539
_exptl_crystal_density_method 'not measured'
_exptl_crystal_description block
_exptl_crystal_F_000 2984
_exptl_crystal_size_max 0.25
_exptl_crystal_size_mid 0.20
_exptl_crystal_size_min 0.20
_refine_diff_density_max 1.337
_refine_diff_density_min -0.590
_refine_diff_density_rms 0.115
_refine_ls_abs_structure_details 'Flack H D (1983), Acta Cryst. A39, 876-881'
_refine_ls_abs_structure_Flack 0.938(13)
_refine_ls_extinction_method none
_refine_ls_goodness_of_fit_ref 1.046
_refine_ls_hydrogen_treatment constr
_refine_ls_matrix_type full
_refine_ls_number_parameters 808
_refine_ls_number_reflns 13994
_refine_ls_number_restraints 10
_refine_ls_restrained_S_all 1.046
_refine_ls_R_factor_all 0.0501
_refine_ls_R_factor_gt 0.0436
_refine_ls_shift/su_max 0.001
_refine_ls_shift/su_mean 0.000
_refine_ls_structure_factor_coef Fsqd
_refine_ls_weighting_details 'calc w=1/[\s^2^(Fo^2^)+(0.0810P)^2^+7.3532P] where P=(Fo^2^+2Fc^2^)/3'
_refine_ls_weighting_scheme calc
_refine_ls_wR_factor_gt 0.1195
_refine_ls_wR_factor_ref 0.1256
_reflns_number_gt 12689
_reflns_number_total 13994
_reflns_threshold_expression >2sigma(I)
_cod_data_source_file c3dt51590g.txt
_cod_data_source_block 4
_cod_depositor_comments
;
The following automatic conversions were performed:

'_symmetry_cell_setting' value 'Orthorhombic' changed to
'orthorhombic' according to
/home/saulius/struct/CIF-dictionaries/cif_core.dic dictionary named
'cif_core.dic' version 2.4.2 from 2011-04-26.

Automatic conversion script
Id: cif_fix_values 1891 2012-01-12 08:04:46Z andrius 
;
_cod_original_sg_symbol_Hall 'P 2c -2n '
_cod_original_sg_symbol_H-M Pna2(1)
_cod_database_code 7023621

loop_
_symmetry_equiv_pos_as_xyz
'x, y, z'
'-x, -y, z+1/2'
'-x+1/2, y+1/2, z+1/2'
'x+1/2, -y+1/2, z'

loop_
_atom_site_label
_atom_site_type_symbol
_atom_site_fract_x
_atom_site_fract_y
_atom_site_fract_z
_atom_site_U_iso_or_equiv
_atom_site_adp_type
_atom_site_occupancy
_atom_site_symmetry_multiplicity
_atom_site_calc_flag
_atom_site_refinement_flags
C1 C 1.2668(5) -0.2079(12) 0.1198(4) 0.086(4) Uani 1 1 d .
H1A H 1.3013 -0.2473 0.1340 0.129 Uiso 1 1 calc R
H1B H 1.2792 -0.1358 0.1105 0.129 Uiso 1 1 calc R
H1C H 1.2515 -0.2430 0.0867 0.129 Uiso 1 1 calc R
C2 C 1.1927(4) -0.3000(8) 0.1760(3) 0.053(2) Uani 1 1 d .
C3 C 1.2008(5) -0.4012(10) 0.1513(4) 0.072(3) Uani 1 1 d .
H3 H 1.2287 -0.4077 0.1219 0.086 Uiso 1 1 calc R
C4 C 1.1693(5) -0.4918(9) 0.1686(4) 0.066(3) Uani 1 1 d .
H4 H 1.1741 -0.5572 0.1499 0.079 Uiso 1 1 calc R
C5 C 1.1322(5) -0.4829(8) 0.2124(4) 0.062(2) Uani 1 1 d .
H5 H 1.1123 -0.5444 0.2252 0.074 Uiso 1 1 calc R
C6 C 1.1508(3) -0.2883(6) 0.2221(3) 0.0398(16) Uani 1 1 d .
C7 C 1.1210(4) -0.3822(6) 0.2413(3) 0.0444(18) Uani 1 1 d .
C8 C 1.0819(3) -0.3847(6) 0.2900(3) 0.0405(17) Uani 1 1 d .
H8 H 1.0661 -0.4513 0.3005 0.049 Uiso 1 1 calc R
C9 C 1.0351(3) -0.3223(6) 0.3709(3) 0.0375(15) Uani 1 1 d .
C10 C 0.9877(4) -0.3961(6) 0.3774(4) 0.0472(19) Uani 1 1 d .
H10 H 0.9757 -0.4398 0.3475 0.057 Uiso 1 1 calc R
C11 C 0.9583(4) -0.4033(7) 0.4301(5) 0.054(2) Uani 1 1 d .
H11 H 0.9260 -0.4514 0.4345 0.065 Uiso 1 1 calc R
C12 C 0.9760(4) -0.3418(8) 0.4747(4) 0.055(2) Uani 1 1 d .
H12 H 0.9567 -0.3498 0.5093 0.066 Uiso 1 1 calc R
C13 C 1.0228(4) -0.2672(7) 0.4685(3) 0.0450(17) Uani 1 1 d .
H13 H 1.0341 -0.2236 0.4987 0.054 Uiso 1 1 calc R
C14 C 1.0528(3) -0.2579(6) 0.4167(3) 0.0369(14) Uani 1 1 d .
C15 C 1.1430(4) -0.1718(6) 0.4439(3) 0.0408(16) Uani 1 1 d .
H15 H 1.1384 -0.2090 0.4777 0.049 Uiso 1 1 calc R
C16 C 1.1962(4) -0.1054(6) 0.4383(4) 0.0446(18) Uani 1 1 d .
C17 C 1.2350(4) -0.0957(9) 0.4877(4) 0.058(2) Uani 1 1 d .
H17 H 1.2239 -0.1304 0.5209 0.070 Uiso 1 1 calc R
C18 C 1.2864(4) -0.0377(8) 0.4861(5) 0.062(2) Uani 1 1 d .
H18 H 1.3106 -0.0323 0.5182 0.074 Uiso 1 1 calc R
C19 C 1.3043(4) 0.0151(8) 0.4366(4) 0.056(2) Uani 1 1 d .
H19 H 1.3400 0.0558 0.4361 0.068 Uiso 1 1 calc R
C20 C 1.2687(3) 0.0066(6) 0.3884(3) 0.0427(17) Uani 1 1 d .
C21 C 1.2136(3) -0.0535(6) 0.3884(3) 0.0375(16) Uani 1 1 d .
C22 C 1.3383(5) 0.1122(10) 0.3332(6) 0.081(4) Uani 1 1 d .
H22A H 1.3396 0.1680 0.3612 0.121 Uiso 1 1 calc R
H22B H 1.3407 0.1439 0.2964 0.121 Uiso 1 1 calc R
H22C H 1.3721 0.0640 0.3386 0.121 Uiso 1 1 calc R
C23 C 1.0228(6) -0.1772(13) 0.1641(4) 0.084(4) Uani 1 1 d .
H23A H 1.0216 -0.2522 0.1542 0.126 Uiso 1 1 calc R
H23B H 1.0629 -0.1490 0.1569 0.126 Uiso 1 1 calc R
H23C H 0.9934 -0.1384 0.1421 0.126 Uiso 1 1 calc R
C24 C 0.9558(4) -0.2060(7) 0.2418(3) 0.0451(18) Uani 1 1 d .
C25 C 0.9178(5) -0.2783(9) 0.2134(4) 0.061(2) Uani 1 1 d .
H25 H 0.9265 -0.2986 0.1765 0.074 Uiso 1 1 calc R
C26 C 0.8667(4) -0.3197(9) 0.2409(4) 0.068(3) Uani 1 1 d .
H26 H 0.8407 -0.3668 0.2221 0.082 Uiso 1 1 calc R
C27 C 0.8547(4) -0.2916(7) 0.2952(4) 0.052(2) Uani 1 1 d .
H27 H 0.8208 -0.3208 0.3133 0.062 Uiso 1 1 calc R
C28 C 0.8927(4) -0.2191(6) 0.3243(3) 0.0427(18) Uani 1 1 d .
C29 C 0.9431(3) -0.1735(5) 0.2970(3) 0.0351(15) Uani 1 1 d .
C30 C 0.8819(3) -0.1997(6) 0.3837(3) 0.0390(16) Uani 1 1 d .
H30 H 0.8597 -0.2507 0.4038 0.047 Uiso 1 1 calc R
C31 C 0.8915(4) -0.1048(6) 0.4688(3) 0.0387(15) Uani 1 1 d .
C32 C 0.8451(4) -0.1523(8) 0.4988(4) 0.056(2) Uani 1 1 d .
H32 H 0.8199 -0.2027 0.4815 0.067 Uiso 1 1 calc R
C33 C 0.8358(5) -0.1255(11) 0.5552(4) 0.076(3) Uani 1 1 d .
H33 H 0.8041 -0.1574 0.5752 0.091 Uiso 1 1 calc R
C34 C 0.8727(7) -0.0531(12) 0.5810(4) 0.089(4) Uani 1 1 d .
H34 H 0.8651 -0.0333 0.6181 0.107 Uiso 1 1 calc R
C35 C 0.9227(5) -0.0074(10) 0.5521(4) 0.062(2) Uani 1 1 d .
H35 H 0.9490 0.0398 0.5705 0.075 Uiso 1 1 calc R
C36 C 0.9321(4) -0.0338(7) 0.4960(3) 0.0429(17) Uani 1 1 d .
C37 C 1.0309(4) 0.0386(6) 0.4852(3) 0.0405(16) Uani 1 1 d .
H37 H 1.0368 0.0187 0.5226 0.049 Uiso 1 1 calc R
C38 C 1.0808(4) 0.0939(6) 0.4579(4) 0.0420(17) Uani 1 1 d .
C39 C 1.1246(4) 0.1416(8) 0.4947(4) 0.055(2) Uani 1 1 d .
H39 H 1.1210 0.1331 0.5335 0.066 Uiso 1 1 calc R
C40 C 1.1717(4) 0.1992(8) 0.4731(4) 0.061(2) Uani 1 1 d .
H40 H 1.2007 0.2287 0.4972 0.074 Uiso 1 1 calc R
C41 C 1.1773(4) 0.2148(7) 0.4163(5) 0.056(2) Uani 1 1 d .
H41 H 1.2092 0.2568 0.4024 0.068 Uiso 1 1 calc R
C42 C 1.1357(3) 0.1684(6) 0.3792(3) 0.0408(17) Uani 1 1 d .
C43 C 1.0882(3) 0.1032(5) 0.3997(4) 0.0373(16) Uani 1 1 d .
C44 C 1.1785(5) 0.2578(8) 0.2988(6) 0.076(3) Uani 1 1 d .
H44A H 1.1750 0.3246 0.3190 0.114 Uiso 1 1 calc R
H44B H 1.1683 0.2694 0.2599 0.114 Uiso 1 1 calc R
H44C H 1.2197 0.2316 0.3015 0.114 Uiso 1 1 calc R
C45 C 1.0523(7) 0.2781(13) 0.1515(5) 0.098(5) Uani 1 1 d .
H45A H 1.0727 0.2317 0.1251 0.147 Uiso 1 1 calc R
H45B H 1.0818 0.3239 0.1695 0.147 Uiso 1 1 calc R
H45C H 1.0228 0.3216 0.1320 0.147 Uiso 1 1 calc R
C46 C 0.9681(4) 0.1611(7) 0.1779(4) 0.0515(19) Uani 1 1 d .
C47 C 0.9477(5) 0.1479(11) 0.1232(4) 0.070(3) Uani 1 1 d .
H47 H 0.9713 0.1733 0.0934 0.084 Uiso 1 1 calc R
C48 C 0.8925(6) 0.0975(12) 0.1122(4) 0.083(4) Uani 1 1 d .
H48 H 0.8786 0.0894 0.0754 0.100 Uiso 1 1 calc R
C49 C 0.8590(5) 0.0598(9) 0.1566(4) 0.070(3) Uani 1 1 d .
H49 H 0.8218 0.0263 0.1493 0.084 Uiso 1 1 calc R
C50 C 0.8785(4) 0.0695(7) 0.2126(4) 0.053(2) Uani 1 1 d .
C51 C 0.9353(4) 0.1185(6) 0.2243(3) 0.0429(17) Uani 1 1 d .
C52 C 0.8374(4) 0.0386(8) 0.2556(4) 0.056(2) Uani 1 1 d .
H52 H 0.7983 0.0198 0.2437 0.067 Uiso 1 1 calc R
C53 C 0.7973(3) 0.0022(7) 0.3453(4) 0.0472(19) Uani 1 1 d .
C54 C 0.7539(4) -0.0776(8) 0.3302(5) 0.059(2) Uani 1 1 d .
H54 H 0.7537 -0.1062 0.2940 0.071 Uiso 1 1 calc R
C55 C 0.7127(4) -0.1118(8) 0.3688(6) 0.069(3) Uani 1 1 d .
H55 H 0.6846 -0.1648 0.3590 0.083 Uiso 1 1 calc R
C56 C 0.7116(4) -0.0690(9) 0.4231(6) 0.067(3) Uani 1 1 d .
H56 H 0.6825 -0.0920 0.4490 0.080 Uiso 1 1 calc R
C57 C 0.7535(4) 0.0065(8) 0.4379(5) 0.061(2) Uani 1 1 d .
H57 H 0.7525 0.0347 0.4742 0.073 Uiso 1 1 calc R
C58 C 0.7983(4) 0.0434(6) 0.4001(4) 0.049(2) Uani 1 1 d .
C59 C 0.8462(4) 0.1738(7) 0.4561(3) 0.0457(18) Uani 1 1 d .
H59 H 0.8092 0.1773 0.4754 0.055 Uiso 1 1 calc R
C60 C 0.8948(4) 0.2418(6) 0.4767(3) 0.0447(17) Uani 1 1 d .
C61 C 0.8857(5) 0.2923(8) 0.5298(4) 0.060(2) Uani 1 1 d .
H61 H 0.8497 0.2802 0.5497 0.072 Uiso 1 1 calc R
C62 C 0.9295(6) 0.3585(9) 0.5517(4) 0.066(3) Uani 1 1 d .
H62 H 0.9245 0.3878 0.5874 0.079 Uiso 1 1 calc R
C63 C 0.9805(5) 0.3817(7) 0.5211(4) 0.060(2) Uani 1 1 d .
H63 H 1.0096 0.4284 0.5360 0.072 Uiso 1 1 calc R
C64 C 0.9899(4) 0.3375(6) 0.4687(4) 0.0477(18) Uani 1 1 d .
C65 C 0.9473(3) 0.2656(6) 0.4453(3) 0.0399(16) Uani 1 1 d .
C66 C 1.0852(5) 0.4310(8) 0.4538(6) 0.075(3) Uani 1 1 d .
H66A H 1.0680 0.5013 0.4596 0.112 Uiso 1 1 calc R
H66B H 1.1172 0.4353 0.4261 0.112 Uiso 1 1 calc R
H66C H 1.1017 0.4045 0.4886 0.112 Uiso 1 1 calc R
N1 N 1.0670(3) -0.3033(5) 0.3202(3) 0.0348(13) Uani 1 1 d .
N2 N 1.1008(3) -0.1847(5) 0.4062(2) 0.0346(12) Uani 1 1 d .
N3 N 0.9012(3) -0.1165(5) 0.4098(3) 0.0364(13) Uani 1 1 d .
N4 N 0.9785(3) 0.0136(5) 0.4627(2) 0.0381(13) Uani 1 1 d .
N5 N 0.8469(3) 0.0331(5) 0.3091(3) 0.0423(12) Uani 1 1 d .
N6 N 0.8487(3) 0.1089(5) 0.4140(3) 0.0419(14) Uani 1 1 d .
O1 O 1.2211(3) -0.2045(6) 0.1607(3) 0.0669(18) Uani 1 1 d .
O2 O 1.1440(3) -0.1939(4) 0.2445(2) 0.0485(13) Uani 1 1 d .
O3 O 1.1812(2) -0.0593(4) 0.3420(2) 0.0394(11) Uani 1 1 d .
O4 O 1.2823(3) 0.0537(5) 0.3384(3) 0.0575(16) Uani 1 1 d .
O5 O 1.0092(3) -0.1655(5) 0.2208(2) 0.0512(14) Uani 1 1 d .
O6 O 0.9817(2) -0.1059(4) 0.3207(2) 0.0356(12) Uani 1 1 d .
O7 O 1.05333(19) 0.0495(3) 0.3629(3) 0.0344(9) Uani 1 1 d .
O8 O 1.1378(3) 0.1809(5) 0.3224(3) 0.0535(15) Uani 1 1 d .
O9 O 1.0220(3) 0.2140(6) 0.1931(3) 0.0639(17) Uani 1 1 d .
O10 O 0.9586(3) 0.1271(5) 0.2746(2) 0.0504(14) Uani 1 1 d .
O11 O 0.9576(2) 0.2246(4) 0.3957(2) 0.0427(11) Uani 1 1 d .
O12 O 1.0383(3) 0.3587(5) 0.4341(4) 0.0652(18) Uani 1 1 d .
O13 O 1.0948(3) 0.0305(6) 0.2371(3) 0.0614(17) Uani 1 1 d D
H13A H 1.0772 0.0851 0.2227 0.092 Uiso 1 1 d RD
H13B H 1.1261 0.0166 0.2172 0.092 Uiso 1 1 d RD
O14 O 1.0184(5) 0.3524(6) 0.3034(5) 0.095(3) Uani 1 1 d D
H14A H 1.0033 0.3142 0.3297 0.143 Uiso 1 1 d RD
H14B H 1.0185 0.3144 0.2736 0.143 Uiso 1 1 d RD
O15 O 1.2206(4) 0.0054(7) 0.2276(3) 0.081(2) Uani 1 1 d D
H15A H 1.2227 -0.0546 0.2103 0.122 Uiso 1 1 d RD
H15B H 1.1877 0.0056 0.2466 0.122 Uiso 1 1 d RD
Gd1 Gd 0.945852(12) 0.05565(2) 0.361619(14) 0.02859(8) Uani 1 1 d .
Gd2 Gd 1.088201(12) -0.10601(2) 0.308267(14) 0.02908(8) Uani 1 1 d .

loop_
_atom_site_aniso_label
_atom_site_aniso_U_11
_atom_site_aniso_U_22
_atom_site_aniso_U_33
_atom_site_aniso_U_23
_atom_site_aniso_U_13
_atom_site_aniso_U_12
C1 0.064(6) 0.140(12) 0.054(6) -0.024(7) 0.019(5) -0.025(7)
C2 0.046(4) 0.081(6) 0.032(4) -0.011(4) -0.006(3) 0.018(4)
C3 0.062(6) 0.114(9) 0.041(5) -0.027(5) -0.004(4) 0.039(6)
C4 0.084(7) 0.064(6) 0.050(5) -0.025(5) 0.001(5) 0.017(5)
C5 0.076(6) 0.047(4) 0.063(6) -0.021(4) -0.013(5) 0.015(4)
C6 0.032(3) 0.049(4) 0.039(4) -0.010(3) -0.006(3) 0.011(3)
C7 0.049(4) 0.047(4) 0.037(4) -0.011(3) -0.002(3) 0.012(3)
C8 0.037(4) 0.038(4) 0.047(4) -0.002(3) -0.005(3) 0.002(3)
C9 0.037(3) 0.035(3) 0.040(4) 0.004(3) 0.001(3) 0.003(3)
C10 0.043(4) 0.043(4) 0.056(5) 0.002(3) -0.005(4) -0.002(3)
C11 0.041(4) 0.050(4) 0.071(6) 0.019(4) 0.005(4) -0.004(4)
C12 0.055(5) 0.062(5) 0.048(5) 0.019(4) 0.013(4) 0.005(4)
C13 0.051(4) 0.049(4) 0.035(4) -0.001(3) 0.007(3) 0.009(4)
C14 0.040(4) 0.034(3) 0.037(3) 0.001(3) 0.001(3) 0.004(3)
C15 0.044(4) 0.045(4) 0.033(3) -0.008(3) -0.006(3) 0.007(3)
C16 0.034(4) 0.052(4) 0.048(4) -0.011(3) -0.009(3) 0.008(3)
C17 0.042(4) 0.086(6) 0.047(5) -0.010(4) -0.017(4) 0.002(4)
C18 0.053(5) 0.073(6) 0.060(6) -0.014(5) -0.026(4) 0.005(4)
C19 0.028(4) 0.062(5) 0.080(6) -0.022(5) -0.009(4) 0.007(4)
C20 0.035(4) 0.043(4) 0.050(4) -0.010(3) -0.003(3) 0.004(3)
C21 0.025(3) 0.043(4) 0.044(4) -0.011(3) -0.008(3) 0.006(3)
C22 0.056(6) 0.092(8) 0.095(8) -0.002(6) 0.002(6) -0.031(6)
C23 0.080(7) 0.131(11) 0.041(5) 0.001(6) 0.008(5) -0.016(8)
C24 0.041(4) 0.051(4) 0.044(4) -0.009(4) -0.008(3) -0.002(3)
C25 0.068(6) 0.072(6) 0.044(5) -0.016(4) -0.017(4) -0.009(5)
C26 0.055(5) 0.087(7) 0.063(6) -0.012(5) -0.014(4) -0.033(5)
C27 0.044(4) 0.050(4) 0.061(6) -0.005(4) -0.008(4) -0.018(4)
C28 0.036(4) 0.041(4) 0.052(5) -0.001(3) -0.007(3) 0.000(3)
C29 0.028(3) 0.033(3) 0.044(4) -0.003(3) -0.003(3) 0.000(2)
C30 0.030(3) 0.040(4) 0.047(4) 0.004(3) 0.002(3) -0.003(3)
C31 0.040(4) 0.042(4) 0.034(3) 0.006(3) 0.004(3) 0.006(3)
C32 0.048(5) 0.067(5) 0.052(5) 0.015(4) 0.009(4) -0.006(4)
C33 0.065(6) 0.116(9) 0.045(5) 0.018(6) 0.015(5) -0.005(6)
C34 0.109(10) 0.125(11) 0.033(5) 0.009(6) 0.025(6) 0.013(8)
C35 0.061(5) 0.085(7) 0.041(4) -0.001(5) 0.006(4) -0.002(5)
C36 0.048(4) 0.047(4) 0.034(4) 0.002(3) 0.003(3) 0.005(3)
C37 0.047(4) 0.042(4) 0.032(3) -0.007(3) -0.008(3) 0.000(3)
C38 0.043(4) 0.038(4) 0.045(4) -0.005(3) -0.014(3) 0.002(3)
C39 0.052(5) 0.061(5) 0.053(5) -0.013(4) -0.021(4) 0.001(4)
C40 0.053(5) 0.064(5) 0.068(6) -0.021(5) -0.021(5) -0.009(4)
C41 0.041(4) 0.053(5) 0.076(6) -0.023(5) -0.003(4) -0.009(4)
C42 0.035(4) 0.032(3) 0.055(4) -0.009(3) -0.011(3) 0.000(3)
C43 0.029(3) 0.032(3) 0.051(4) -0.009(3) -0.011(3) 0.005(3)
C44 0.073(6) 0.074(6) 0.082(8) 0.024(6) -0.004(6) -0.027(5)
C45 0.119(11) 0.109(10) 0.066(7) -0.013(7) 0.020(7) -0.053(9)
C46 0.059(5) 0.055(5) 0.041(4) 0.004(4) 0.000(4) 0.012(4)
C47 0.079(7) 0.090(8) 0.041(5) 0.002(5) 0.007(4) 0.001(6)
C48 0.080(7) 0.133(11) 0.037(5) -0.005(6) -0.009(5) -0.014(7)
C49 0.064(6) 0.093(8) 0.054(6) -0.003(5) -0.020(5) -0.011(5)
C50 0.058(5) 0.055(5) 0.046(5) -0.002(4) -0.012(4) -0.003(4)
C51 0.057(5) 0.039(4) 0.034(4) 0.004(3) -0.006(3) 0.002(3)
C52 0.041(4) 0.064(5) 0.062(5) 0.013(5) -0.017(4) -0.007(4)
C53 0.031(3) 0.048(4) 0.063(5) 0.010(4) -0.012(3) 0.001(3)
C54 0.031(4) 0.070(5) 0.077(6) 0.013(5) -0.018(4) -0.007(4)
C55 0.039(4) 0.071(6) 0.096(8) 0.028(6) -0.006(5) -0.016(4)
C56 0.033(4) 0.071(6) 0.097(9) 0.034(6) 0.000(5) -0.004(4)
C57 0.047(5) 0.061(5) 0.075(6) 0.014(5) 0.013(4) 0.015(4)
C58 0.031(4) 0.045(4) 0.070(6) 0.012(4) 0.006(4) 0.003(3)
C59 0.034(4) 0.054(4) 0.049(4) 0.004(4) 0.010(3) 0.013(3)
C60 0.044(4) 0.043(4) 0.046(4) 0.004(3) 0.006(3) 0.012(3)
C61 0.068(6) 0.063(5) 0.048(5) -0.002(4) 0.012(4) 0.011(5)
C62 0.091(7) 0.064(6) 0.044(5) -0.011(4) -0.002(5) 0.013(6)
C63 0.073(6) 0.049(5) 0.058(5) -0.013(4) -0.017(5) 0.004(4)
C64 0.045(4) 0.038(4) 0.060(5) 0.000(4) -0.003(4) 0.005(3)
C65 0.043(4) 0.030(3) 0.047(4) 0.005(3) -0.002(3) 0.010(3)
C66 0.054(6) 0.050(5) 0.121(11) -0.017(6) -0.012(6) 0.002(4)
N1 0.030(3) 0.035(3) 0.040(3) 0.000(2) -0.002(2) 0.000(2)
N2 0.040(3) 0.033(3) 0.030(3) 0.000(2) 0.005(2) 0.004(2)
N3 0.031(3) 0.039(3) 0.039(3) 0.001(2) -0.001(2) 0.000(2)
N4 0.046(3) 0.039(3) 0.029(3) 0.001(2) -0.002(3) 0.001(3)
N5 0.033(3) 0.049(3) 0.045(3) 0.005(3) -0.001(3) 0.002(2)
N6 0.036(3) 0.037(3) 0.052(4) 0.003(3) 0.007(3) 0.006(3)
O1 0.056(4) 0.095(5) 0.049(3) -0.012(3) 0.021(3) -0.004(4)
O2 0.051(3) 0.050(3) 0.045(3) -0.012(2) 0.012(2) -0.005(3)
O3 0.033(3) 0.046(3) 0.039(3) -0.006(2) -0.002(2) -0.001(2)
O4 0.039(3) 0.063(4) 0.070(4) -0.011(3) -0.003(3) -0.015(3)
O5 0.050(3) 0.061(3) 0.043(3) -0.004(3) 0.003(2) -0.011(3)
O6 0.026(2) 0.034(2) 0.047(3) -0.006(2) -0.002(2) -0.0058(18)
O7 0.030(2) 0.035(2) 0.039(2) -0.009(2) -0.002(2) 0.0011(18)
O8 0.046(3) 0.050(3) 0.064(4) 0.000(3) 0.001(3) -0.009(3)
O9 0.071(4) 0.072(4) 0.049(3) 0.011(3) 0.003(3) -0.018(4)
O10 0.053(3) 0.063(4) 0.036(3) 0.013(3) -0.009(2) -0.010(3)
O11 0.046(3) 0.037(2) 0.045(3) -0.007(2) 0.006(2) -0.001(2)
O12 0.057(4) 0.050(3) 0.089(5) -0.021(3) 0.007(4) -0.009(3)
O13 0.077(5) 0.059(4) 0.048(4) 0.012(3) 0.004(3) -0.005(3)
O14 0.136(8) 0.062(4) 0.087(6) -0.003(5) 0.020(6) -0.019(5)
O15 0.076(5) 0.089(5) 0.078(5) -0.006(5) 0.017(4) -0.023(4)
Gd1 0.02515(13) 0.03078(13) 0.02985(14) 0.00052(14) -0.00177(14) 0.00214(11)
Gd2 0.02657(14) 0.03194(14) 0.02873(14) -0.00289(14) 0.00093(14) -0.00008(11)

loop_
_atom_type_symbol
_atom_type_description
_atom_type_scat_dispersion_real
_atom_type_scat_dispersion_imag
_atom_type_scat_source
C C 0.0033 0.0016 'International Tables Vol C Tables 4.2.6.8 and 6.1.1.4'
H H 0.0000 0.0000 'International Tables Vol C Tables 4.2.6.8 and 6.1.1.4'
N N 0.0061 0.0033 'International Tables Vol C Tables 4.2.6.8 and 6.1.1.4'
O O 0.0106 0.0060 'International Tables Vol C Tables 4.2.6.8 and 6.1.1.4'
Gd Gd -0.1653 3.9035 'International Tables Vol C Tables 4.2.6.8 and 6.1.1.4'

loop_
_geom_angle_atom_site_label_1
_geom_angle_atom_site_label_2
_geom_angle_atom_site_label_3
_geom_angle
O1 C1 H1A 109.5
O1 C1 H1B 109.5
H1A C1 H1B 109.5
O1 C1 H1C 109.5
H1A C1 H1C 109.5
H1B C1 H1C 109.5
O1 C2 C3 126.9(8)
O1 C2 C6 113.5(7)
C3 C2 C6 119.6(10)
C4 C3 C2 122.9(9)
C4 C3 H3 118.6
C2 C3 H3 118.6
C5 C4 C3 118.1(9)
C5 C4 H4 120.9
C3 C4 H4 120.9
C4 C5 C7 123.2(10)
C4 C5 H5 118.4
C7 C5 H5 118.4
O2 C6 C7 124.1(7)
O2 C6 C2 118.6(8)
C7 C6 C2 117.2(7)
C6 C7 C8 123.5(7)
C6 C7 C5 118.8(8)
C8 C7 C5 117.6(8)
N1 C8 C7 125.8(7)
N1 C8 H8 117.1
C7 C8 H8 117.1
C10 C9 C14 119.7(7)
C10 C9 N1 124.9(7)
C14 C9 N1 115.4(6)
C9 C10 C11 118.6(8)
C9 C10 H10 120.7
C11 C10 H10 120.7
C12 C11 C10 121.7(8)
C12 C11 H11 119.2
C10 C11 H11 119.2
C11 C12 C13 120.2(8)
C11 C12 H12 119.9
C13 C12 H12 119.9
C12 C13 C14 119.5(8)
C12 C13 H13 120.2
C14 C13 H13 120.2
C13 C14 C9 120.3(7)
C13 C14 N2 123.9(7)
C9 C14 N2 115.8(6)
N2 C15 C16 125.9(7)
N2 C15 H15 117.0
C16 C15 H15 117.0
C21 C16 C15 124.3(7)
C21 C16 C17 119.0(8)
C15 C16 C17 116.6(8)
C18 C17 C16 120.9(10)
C18 C17 H17 119.5
C16 C17 H17 119.5
C17 C18 C19 120.7(9)
C17 C18 H18 119.6
C19 C18 H18 119.6
C20 C19 C18 120.0(8)
C20 C19 H19 120.0
C18 C19 H19 120.0
O4 C20 C19 124.5(8)
O4 C20 C21 114.4(7)
C19 C20 C21 121.1(8)
O3 C21 C16 122.6(6)
O3 C21 C20 119.2(7)
C16 C21 C20 118.3(7)
O4 C22 H22A 109.5
O4 C22 H22B 109.5
H22A C22 H22B 109.5
O4 C22 H22C 109.5
H22A C22 H22C 109.5
H22B C22 H22C 109.5
O5 C23 H23A 109.5
O5 C23 H23B 109.5
H23A C23 H23B 109.5
O5 C23 H23C 109.5
H23A C23 H23C 109.5
H23B C23 H23C 109.5
O5 C24 C25 124.8(8)
O5 C24 C29 113.9(7)
C25 C24 C29 121.2(8)
C26 C25 C24 119.2(9)
C26 C25 H25 120.4
C24 C25 H25 120.4
C27 C26 C25 120.3(8)
C27 C26 H26 119.8
C25 C26 H26 119.8
C26 C27 C28 120.9(8)
C26 C27 H27 119.5
C28 C27 H27 119.5
C29 C28 C27 119.9(7)
C29 C28 C30 120.8(7)
C27 C28 C30 119.1(8)
O6 C29 C28 124.4(7)
O6 C29 C24 117.1(6)
C28 C29 C24 118.3(7)
N3 C30 C28 123.6(7)
N3 C30 H30 118.2
C28 C30 H30 118.2
C32 C31 C36 119.8(8)
C32 C31 N3 125.2(8)
C36 C31 N3 114.9(7)
C31 C32 C33 120.2(10)
C31 C32 H32 119.9
C33 C32 H32 119.9
C34 C33 C32 120.3(10)
C34 C33 H33 119.8
C32 C33 H33 119.8
C33 C34 C35 120.6(10)
C33 C34 H34 119.7
C35 C34 H34 119.7
C36 C35 C34 119.2(10)
C36 C35 H35 120.4
C34 C35 H35 120.4
C35 C36 C31 119.6(8)
C35 C36 N4 123.0(8)
C31 C36 N4 117.2(7)
N4 C37 C38 126.4(7)
N4 C37 H37 116.8
C38 C37 H37 116.8
C43 C38 C39 119.6(8)
C43 C38 C37 124.9(7)
C39 C38 C37 115.5(8)
C40 C39 C38 119.8(9)
C40 C39 H39 120.1
C38 C39 H39 120.1
C39 C40 C41 121.2(8)
C39 C40 H40 119.4
C41 C40 H40 119.4
C40 C41 C42 120.4(9)
C40 C41 H41 119.8
C42 C41 H41 119.8
O8 C42 C41 124.0(8)
O8 C42 C43 115.7(7)
C41 C42 C43 120.3(8)
O7 C43 C38 122.5(7)
O7 C43 C42 118.9(8)
C38 C43 C42 118.5(7)
O8 C44 H44A 109.5
O8 C44 H44B 109.5
H44A C44 H44B 109.5
O8 C44 H44C 109.5
H44A C44 H44C 109.5
H44B C44 H44C 109.5
O9 C45 H45A 109.5
O9 C45 H45B 109.5
H45A C45 H45B 109.5
O9 C45 H45C 109.5
H45A C45 H45C 109.5
H45B C45 H45C 109.5
C47 C46 O9 124.8(9)
C47 C46 C51 121.5(9)
O9 C46 C51 113.7(7)
C48 C47 C46 120.8(10)
C48 C47 H47 119.6
C46 C47 H47 119.6
C49 C48 C47 118.5(9)
C49 C48 H48 120.7
C47 C48 H48 120.7
C48 C49 C50 122.6(10)
C48 C49 H49 118.7
C50 C49 H49 118.7
C49 C50 C51 119.5(9)
C49 C50 C52 118.0(9)
C51 C50 C52 122.2(8)
O10 C51 C50 124.1(8)
O10 C51 C46 119.0(8)
C50 C51 C46 116.9(8)
N5 C52 C50 128.7(8)
N5 C52 H52 115.7
C50 C52 H52 115.7
C58 C53 C54 120.1(8)
C58 C53 N5 116.6(7)
C54 C53 N5 122.7(8)
C55 C54 C53 119.5(10)
C55 C54 H54 120.2
C53 C54 H54 120.2
C54 C55 C56 121.2(9)
C54 C55 H55 119.4
C56 C55 H55 119.4
C57 C56 C55 119.4(10)
C57 C56 H56 120.3
C55 C56 H56 120.3
C56 C57 C58 122.0(11)
C56 C57 H57 119.0
C58 C57 H57 119.0
C53 C58 C57 117.7(8)
C53 C58 N6 116.2(8)
C57 C58 N6 125.7(9)
N6 C59 C60 126.9(7)
N6 C59 H59 116.6
C60 C59 H59 116.6
C65 C60 C61 119.6(8)
C65 C60 C59 123.1(7)
C61 C60 C59 117.1(8)
C62 C61 C60 120.2(9)
C62 C61 H61 119.9
C60 C61 H61 119.9
C63 C62 C61 120.0(9)
C63 C62 H62 120.0
C61 C62 H62 120.0
C62 C63 C64 121.3(9)
C62 C63 H63 119.3
C64 C63 H63 119.3
O12 C64 C63 125.7(8)
O12 C64 C65 113.5(8)
C63 C64 C65 120.8(9)
O11 C65 C60 122.8(7)
O11 C65 C64 119.4(7)
C60 C65 C64 117.8(8)
O12 C66 H66A 109.5
O12 C66 H66B 109.5
H66A C66 H66B 109.5
O12 C66 H66C 109.5
H66A C66 H66C 109.5
H66B C66 H66C 109.5
C8 N1 C9 118.2(6)
C8 N1 Gd2 131.2(5)
C9 N1 Gd2 110.6(4)
C15 N2 C14 119.3(6)
C15 N2 Gd2 131.5(5)
C14 N2 Gd2 109.2(4)
C30 N3 C31 120.8(7)
C30 N3 Gd1 124.8(5)
C31 N3 Gd1 113.8(4)
C37 N4 C36 120.0(7)
C37 N4 Gd1 125.7(5)
C36 N4 Gd1 114.1(5)
C52 N5 C53 118.9(7)
C52 N5 Gd1 128.4(6)
C53 N5 Gd1 112.6(5)
C59 N6 C58 120.7(7)
C59 N6 Gd1 125.2(5)
C58 N6 Gd1 112.9(5)
C2 O1 C1 118.5(9)
C6 O2 Gd2 141.7(5)
C21 O3 Gd2 142.8(5)
C20 O4 C22 118.7(8)
C24 O5 C23 119.9(8)
C24 O5 Gd2 110.8(4)
C23 O5 Gd2 128.0(6)
C29 O6 Gd2 125.6(4)
C29 O6 Gd1 120.2(4)
Gd2 O6 Gd1 112.48(17)
C43 O7 Gd1 124.3(4)
C43 O7 Gd2 124.1(4)
Gd1 O7 Gd2 109.28(19)
C42 O8 C44 119.2(8)
C46 O9 C45 118.3(8)
C51 O10 Gd1 139.1(5)
C65 O11 Gd1 131.7(5)
C64 O12 C66 118.6(9)
Gd2 O13 H13A 144.9
Gd2 O13 H13B 107.3
H13A O13 H13B 107.7
H14A O14 H14B 107.7
H15A O15 H15B 107.7
O11 Gd1 O10 87.1(2)
O11 Gd1 O7 84.93(18)
O10 Gd1 O7 84.4(2)
O11 Gd1 O6 153.63(17)
O10 Gd1 O6 85.2(2)
O7 Gd1 O6 69.25(16)
O11 Gd1 N5 112.3(2)
O10 Gd1 N5 72.4(2)
O7 Gd1 N5 149.7(2)
O6 Gd1 N5 89.30(19)
O11 Gd1 N6 71.3(2)
O10 Gd1 N6 116.5(2)
O7 Gd1 N6 146.6(2)
O6 Gd1 N6 134.25(18)
N5 Gd1 N6 63.4(2)
O11 Gd1 N4 79.7(2)
O10 Gd1 N4 154.3(2)
O7 Gd1 N4 72.6(2)
O6 Gd1 N4 96.90(18)
N5 Gd1 N4 133.1(2)
N6 Gd1 N4 80.1(2)
O11 Gd1 N3 130.0(2)
O10 Gd1 N3 139.9(2)
O7 Gd1 N3 109.94(18)
O6 Gd1 N3 67.09(18)
N5 Gd1 N3 78.7(2)
N6 Gd1 N3 71.74(19)
N4 Gd1 N3 61.7(2)
O11 Gd1 Gd2 120.01(13)
O10 Gd1 Gd2 78.91(17)
O7 Gd1 Gd2 36.16(12)
O6 Gd1 Gd2 33.66(11)
N5 Gd1 Gd2 117.89(16)
N6 Gd1 Gd2 162.51(14)
N4 Gd1 Gd2 88.67(14)
N3 Gd1 Gd2 91.16(13)
O2 Gd2 O3 82.7(2)
O2 Gd2 O6 128.98(19)
O3 Gd2 O6 147.96(17)
O2 Gd2 O13 80.4(2)
O3 Gd2 O13 90.8(2)
O6 Gd2 O13 98.5(2)
O2 Gd2 O7 156.40(19)
O3 Gd2 O7 83.74(16)
O6 Gd2 O7 67.87(15)
O13 Gd2 O7 80.5(2)
O2 Gd2 N1 72.6(2)
O3 Gd2 N1 112.10(19)
O6 Gd2 N1 78.64(17)
O13 Gd2 N1 141.3(2)
O7 Gd2 N1 130.67(19)
O2 Gd2 N2 112.0(2)
O3 Gd2 N2 71.14(19)
O6 Gd2 N2 89.57(18)
O13 Gd2 N2 155.7(2)
O7 Gd2 N2 81.4(2)
N1 Gd2 N2 62.64(19)
O2 Gd2 O5 72.9(2)
O3 Gd2 O5 152.24(18)
O6 Gd2 O5 58.76(17)
O13 Gd2 O5 72.6(2)
O7 Gd2 O5 114.12(18)
N1 Gd2 O5 73.31(19)
N2 Gd2 O5 130.18(19)
O2 Gd2 Gd1 154.93(16)
O3 Gd2 Gd1 118.03(13)
O6 Gd2 Gd1 33.86(11)
O13 Gd2 Gd1 85.08(17)
O7 Gd2 Gd1 34.56(10)
N1 Gd2 Gd1 108.43(14)
N2 Gd2 Gd1 89.24(13)
O5 Gd2 Gd1 83.34(13)

loop_
_geom_bond_atom_site_label_1
_geom_bond_atom_site_label_2
_geom_bond_distance
C1 O1 1.396(11)
C1 H1A 0.9600
C1 H1B 0.9600
C1 H1C 0.9600
C2 O1 1.387(13)
C2 C3 1.396(14)
C2 C6 1.434(11)
C3 C4 1.380(17)
C3 H3 0.9300
C4 C5 1.326(15)
C4 H4 0.9300
C5 C7 1.445(11)
C5 H5 0.9300
C6 O2 1.293(9)
C6 C7 1.411(12)
C7 C8 1.438(11)
C8 N1 1.281(10)
C8 H8 0.9300
C9 C10 1.390(11)
C9 C14 1.403(10)
C9 N1 1.411(9)
C10 C11 1.410(13)
C10 H10 0.9300
C11 C12 1.361(15)
C11 H11 0.9300
C12 C13 1.387(13)
C12 H12 0.9300
C13 C14 1.399(11)
C13 H13 0.9300
C14 N2 1.409(9)
C15 N2 1.297(9)
C15 C16 1.430(12)
C15 H15 0.9300
C16 C21 1.401(12)
C16 C17 1.453(11)
C17 C18 1.335(14)
C17 H17 0.9300
C18 C19 1.401(15)
C18 H18 0.9300
C19 C20 1.389(12)
C19 H19 0.9300
C20 O4 1.357(11)
C20 C21 1.417(11)
C21 O3 1.312(8)
C22 O4 1.428(12)
C22 H22A 0.9600
C22 H22B 0.9600
C22 H22C 0.9600
C23 O5 1.386(12)
C23 H23A 0.9600
C23 H23B 0.9600
C23 H23C 0.9600
C24 O5 1.366(10)
C24 C25 1.397(12)
C24 C29 1.399(11)
C25 C26 1.392(14)
C25 H25 0.9300
C26 C27 1.361(14)
C26 H26 0.9300
C27 C28 1.407(11)
C27 H27 0.9300
C28 C29 1.397(11)
C28 C30 1.450(11)
C29 O6 1.317(8)
C30 N3 1.276(10)
C30 H30 0.9300
C31 C32 1.372(11)
C31 C36 1.406(12)
C31 N3 1.424(10)
C32 C33 1.394(14)
C32 H32 0.9300
C33 C34 1.354(19)
C33 H33 0.9300
C34 C35 1.409(16)
C34 H34 0.9300
C35 C36 1.388(12)
C35 H35 0.9300
C36 N4 1.415(10)
C37 N4 1.303(10)
C37 C38 1.442(12)
C37 H37 0.9300
C38 C43 1.397(12)
C38 C39 1.426(11)
C39 C40 1.355(14)
C39 H39 0.9300
C40 C41 1.366(15)
C40 H40 0.9300
C41 C42 1.391(11)
C41 H41 0.9300
C42 O8 1.360(10)
C42 C43 1.403(11)
C43 O7 1.337(9)
C44 O8 1.420(11)
C44 H44A 0.9600
C44 H44B 0.9600
C44 H44C 0.9600
C45 O9 1.430(13)
C45 H45A 0.9600
C45 H45B 0.9600
C45 H45C 0.9600
C46 C47 1.383(14)
C46 O9 1.396(11)
C46 C51 1.416(12)
C47 C48 1.383(17)
C47 H47 0.9300
C48 C49 1.366(17)
C48 H48 0.9300
C49 C50 1.401(13)
C49 H49 0.9300
C50 C51 1.411(13)
C50 C52 1.414(14)
C51 O10 1.302(10)
C52 N5 1.289(12)
C52 H52 0.9300
C53 C58 1.397(13)
C53 C54 1.417(12)
C53 N5 1.436(11)
C54 C55 1.354(15)
C54 H54 0.9300
C55 C56 1.394(19)
C55 H55 0.9300
C56 C57 1.355(15)
C56 H56 0.9300
C57 C58 1.405(12)
C57 H57 0.9300
C58 N6 1.409(11)
C59 N6 1.285(11)
C59 C60 1.441(12)
C59 H59 0.9300
C60 C65 1.401(11)
C60 C61 1.421(12)
C61 C62 1.365(15)
C61 H61 0.9300
C62 C63 1.362(16)
C62 H62 0.9300
C63 C64 1.374(13)
C63 H63 0.9300
C64 O12 1.365(11)
C64 C65 1.406(11)
C65 O11 1.301(9)
C66 O12 1.440(12)
C66 H66A 0.9600
C66 H66B 0.9600
C66 H66C 0.9600
N1 Gd2 2.506(6)
N2 Gd2 2.538(6)
N3 Gd1 2.612(6)
N4 Gd1 2.556(6)
N5 Gd1 2.514(6)
N6 Gd1 2.550(6)
O2 Gd2 2.230(5)
O3 Gd2 2.262(5)
O5 Gd2 2.799(6)
O6 Gd2 2.348(5)
O6 Gd1 2.360(5)
O7 Gd1 2.352(4)
O7 Gd2 2.447(5)
O10 Gd1 2.266(6)
O11 Gd1 2.262(5)
O13 Gd2 2.396(6)
O13 H13A 0.8501
O13 H13B 0.8501
O14 H14A 0.8499
O14 H14B 0.8499
O15 H15A 0.8501
O15 H15B 0.8502
Gd1 Gd2 3.9140(4)
